data_4500985
loop_
_publ_author_name
'Guo, Jiao'
'Ma, Jian-Fang'
'Liu, Bo'
'Kan, Wei-Qiu'
'Yang, Jin'

_publ_section_title
;
 A Series of 2D and 3D Metal--Organic Frameworks Based on a Flexible
 Tetrakis(4-pyridyloxymethylene)methane Ligand and Polycarboxylates:
 Syntheses, Structures, and Photoluminescent Properties
;
_journal_issue 8
_journal_name_full 'Crystal Growth &amp; Design'
_journal_page_first 3609
_journal_paper_doi 10.1021/cg200581w
_journal_volume 11
_journal_year 2011
_chemical_formula_moiety 'C41 H35 Co2 N4 O16, 0.50(H2O), 0.50(H2O)'
_chemical_formula_sum 'C41 H37 Co2 N4 O17'
_chemical_formula_weight 975.56
_chemical_name_systematic
;
 ?
;
_space_group_IT_number 7
_symmetry_cell_setting monoclinic
_symmetry_space_group_name_Hall 'P -2yc'
_symmetry_space_group_name_H-M 'P 1 c 1'
_atom_sites_solution_hydrogens geom
_atom_sites_solution_primary direct
_atom_sites_solution_secondary difmap
_audit_creation_method SHELXL-97
_cell_angle_alpha 90.00
_cell_angle_beta 91.926(7)
_cell_angle_gamma 90.00
_cell_formula_units_Z 2
_cell_length_a 10.1977(8)
_cell_length_b 9.3925(7)
_cell_length_c 24.4616(17)
_cell_measurement_reflns_used 1477
_cell_measurement_temperature 293(2)
_cell_measurement_theta_max 25.0
_cell_measurement_theta_min 3.0
_cell_volume 2341.7(3)
_computing_cell_refinement CrysAlis
_computing_data_collection 'CrysAlis (Oxford Diffraction, 2006)'
_computing_data_reduction CrysAlis
_computing_structure_refinement 'SHELXL-97 (Sheldrick, 1997)'
_computing_structure_solution 'SHELXS-97 (Sheldrick, 1997)'
_diffrn_ambient_temperature 293(2)
_diffrn_detector_area_resol_mean 10.0
_diffrn_measured_fraction_theta_full 0.992
_diffrn_measured_fraction_theta_max 0.992
_diffrn_measurement_device_type 'Oxford Diffraction Gemini R Ultra'
_diffrn_measurement_method '\w scan'
_diffrn_radiation_monochromator graphite
_diffrn_radiation_source 'fine-focus sealed tube'
_diffrn_radiation_type MoK\a
_diffrn_radiation_wavelength 0.71073
_diffrn_reflns_av_R_equivalents 0.0725
_diffrn_reflns_av_sigmaI/netI 0.2604
_diffrn_reflns_limit_h_max 10
_diffrn_reflns_limit_h_min -12
_diffrn_reflns_limit_k_max 11
_diffrn_reflns_limit_k_min -11
_diffrn_reflns_limit_l_max 29
_diffrn_reflns_limit_l_min -23
_diffrn_reflns_number 8753
_diffrn_reflns_theta_full 25.03
_diffrn_reflns_theta_max 25.03
_diffrn_reflns_theta_min 3.05
_exptl_absorpt_coefficient_mu 0.781
_exptl_absorpt_correction_T_max 0.890
_exptl_absorpt_correction_T_min 0.865
_exptl_absorpt_correction_type multi-scan
_exptl_absorpt_process_details
;
CrysAlis (Oxford Diffraction, 2006)
;
_exptl_crystal_colour purple
_exptl_crystal_density_diffrn 1.374
_exptl_crystal_density_method 'not measured'
_exptl_crystal_description needle
_exptl_crystal_F_000 990
_exptl_crystal_size_max 0.18
_exptl_crystal_size_mid 0.16
_exptl_crystal_size_min 0.10
_refine_diff_density_max 0.669
_refine_diff_density_min -0.481
_refine_diff_density_rms 0.099
_refine_ls_abs_structure_details 'Flack H D (1983), Acta Cryst. A39, 876-881'
_refine_ls_abs_structure_Flack 0.60(7)
_refine_ls_extinction_method none
_refine_ls_goodness_of_fit_ref 0.768
_refine_ls_hydrogen_treatment mixed
_refine_ls_matrix_type full
_refine_ls_number_parameters 570
_refine_ls_number_reflns 5935
_refine_ls_number_restraints 350
_refine_ls_restrained_S_all 0.850
_refine_ls_R_factor_all 0.1598
_refine_ls_R_factor_gt 0.0668
_refine_ls_shift/su_max 0.002
_refine_ls_shift/su_mean 0.000
_refine_ls_structure_factor_coef Fsqd
_refine_ls_weighting_details 'calc w=1/[\s^2^(Fo^2^)+(0.0846P)^2^+0.0000P] where P=(Fo^2^+2Fc^2^)/3'
_refine_ls_weighting_scheme calc
_refine_ls_wR_factor_gt 0.1552
_refine_ls_wR_factor_ref 0.1797
_reflns_number_gt 2128
_reflns_number_total 4144
_reflns_threshold_expression >2\s(I)
_cod_data_source_file cg200581w_si_002.cif
_cod_data_source_block Compound-3
_cod_depositor_comments
;
The following automatic conversions were performed:
'__diffrn_measurement_device_type' tag replaced with
'_diffrn_measurement_device_type'.

Automatic conversion script
Id: cif_correct_tags 1440 2010-10-19 06:21:57Z saulius 

The following automatic conversions were performed:

'_symmetry_cell_setting' value 'Monoclinic' changed to 'monoclinic'
according to /home/saulius/struct/CIF-dictionaries/cif_core.dic
dictionary named 'cif_core.dic' version 2.4.1 from 2010-06-29.

Automatic conversion script
Id: cif_fix_values 1715 2011-07-08 13:25:40Z adriana 
;
_cod_original_sg_symbol_Hall '-p 2yc'
_cod_original_sg_symbol_H-M 'p c'
_cod_original_formula_sum 'C41 H37 Co2 N4 O17 '
_cod_database_code 4500985

loop_
_symmetry_equiv_pos_as_xyz
'x, y, z'
'x, -y, z+1/2'

loop_
_atom_site_label
_atom_site_type_symbol
_atom_site_fract_x
_atom_site_fract_y
_atom_site_fract_z
_atom_site_U_iso_or_equiv
_atom_site_adp_type
_atom_site_occupancy
_atom_site_symmetry_multiplicity
_atom_site_calc_flag
_atom_site_refinement_flags
C1 C 0.901(3) 0.091(3) 0.9076(11) 0.070(8) Uani 1 1 d U
H1 H 0.8485 0.1012 0.9376 0.085 Uiso 1 1 calc R
C2 C 0.976(2) -0.039(3) 0.9022(10) 0.053(7) Uani 1 1 d .
H2 H 0.9815 -0.1077 0.9297 0.063 Uiso 1 1 calc R
C3 C 1.038(2) -0.054(2) 0.8551(9) 0.035(6) Uani 1 1 d U
C4 C 1.0609(18) 0.0711(19) 0.8258(8) 0.048(3) Uani 1 1 d U
H4 H 1.1299 0.0766 0.8020 0.058 Uiso 1 1 calc R
C5 C 0.980(2) 0.184(2) 0.8330(9) 0.049(3) Uani 1 1 d U
H5 H 0.9810 0.2584 0.8078 0.059 Uiso 1 1 calc R
C6 C 1.126(2) -0.275(2) 0.8887(9) 0.040(6) Uani 1 1 d U
H6A H 1.0497 -0.3365 0.8867 0.048 Uiso 1 1 calc R
H6B H 1.1346 -0.2337 0.9250 0.048 Uiso 1 1 calc R
C7 C 1.263(2) -0.3617(10) 0.8716(10) 0.029(3) Uani 1 1 d U
C8 C 1.3571(19) -0.272(2) 0.8579(8) 0.032(5) Uani 1 1 d U
H8A H 1.3312 -0.2252 0.8240 0.038 Uiso 1 1 calc R
H8B H 1.4365 -0.3259 0.8517 0.038 Uiso 1 1 calc R
C9 C 1.451(3) -0.055(3) 0.8845(11) 0.062(8) Uani 1 1 d .
C10 C 1.463(2) 0.047(2) 0.9295(9) 0.067(7) Uani 1 1 d U
H10 H 1.4222 0.0349 0.9627 0.080 Uiso 1 1 calc R
C11 C 1.539(2) 0.164(3) 0.9184(10) 0.082(8) Uani 1 1 d U
H11 H 1.5353 0.2374 0.9437 0.099 Uiso 1 1 calc R
C12 C 1.615(2) 0.072(2) 0.8418(8) 0.041(6) Uani 1 1 d U
H12 H 1.6698 0.0762 0.8122 0.050 Uiso 1 1 calc R
C13 C 1.546(3) -0.043(3) 0.8448(11) 0.052(7) Uani 1 1 d U
H13 H 1.5587 -0.1179 0.8206 0.062 Uiso 1 1 calc R
C14 C 1.206(2) -0.446(2) 0.8249(8) 0.038(6) Uani 1 1 d U
H14A H 1.1322 -0.5032 0.8363 0.046 Uiso 1 1 calc R
H14B H 1.1768 -0.3847 0.7951 0.046 Uiso 1 1 calc R
C15 C 1.293(2) -0.631(3) 0.7669(9) 0.035(6) Uani 1 1 d U
C16 C 1.177(3) -0.649(3) 0.7420(10) 0.057(8) Uani 1 1 d U
H16 H 1.1021 -0.6000 0.7522 0.069 Uiso 1 1 calc R
C17 C 1.177(2) -0.761(3) 0.6931(8) 0.064(8) Uani 1 1 d .
H17 H 1.1020 -0.7652 0.6704 0.077 Uiso 1 1 calc R
C18 C 1.3731(19) -0.830(2) 0.7206(7) 0.054(4) Uani 1 1 d U
H18 H 1.4340 -0.9036 0.7210 0.064 Uiso 1 1 calc R
C19 C 1.397(2) -0.726(2) 0.7562(8) 0.054(4) Uani 1 1 d U
H19 H 1.4785 -0.7159 0.7736 0.064 Uiso 1 1 calc R
C20 C 1.293(2) -0.465(2) 0.9227(8) 0.039(6) Uani 1 1 d U
H20A H 1.3600 -0.5322 0.9129 0.046 Uiso 1 1 calc R
H20B H 1.3281 -0.4080 0.9529 0.046 Uiso 1 1 calc R
C21 C 1.205(2) -0.637(3) 0.9789(10) 0.038(6) Uani 1 1 d U
C22 C 1.100(2) -0.703(2) 0.9966(8) 0.044(5) Uani 1 1 d U
H22 H 1.0174 -0.6802 0.9817 0.053 Uiso 1 1 calc R
C23 C 1.1119(18) -0.8059(19) 1.0376(7) 0.051(5) Uani 1 1 d U
H23 H 1.0387 -0.8511 1.0512 0.061 Uiso 1 1 calc R
C24 C 1.3331(18) -0.754(2) 1.0423(7) 0.023(4) Uani 1 1 d U
H24 H 1.4160 -0.7723 1.0577 0.027 Uiso 1 1 calc R
C25 C 1.325(2) -0.654(2) 1.0104(7) 0.031(5) Uani 1 1 d .
H25 H 1.3939 -0.5906 1.0068 0.037 Uiso 1 1 calc R
C26 C 0.759(2) 0.506(3) 0.7980(9) 0.058(3) Uani 1 1 d U
C27 C 0.7330(16) 0.6526(16) 0.7645(5) 0.058(3) Uani 1 1 d GU
C28 C 0.6077(14) 0.6655(14) 0.7409(6) 0.047(4) Uani 1 1 d GU
H28 H 0.5441 0.5976 0.7479 0.057 Uiso 1 1 calc R
C29 C 0.5773(11) 0.7800(16) 0.7067(6) 0.046(4) Uani 1 1 d GU
C30 C 0.6723(14) 0.8816(13) 0.6962(6) 0.038(5) Uani 1 1 d G
H30 H 0.6520 0.9582 0.6733 0.046 Uiso 1 1 calc R
C31 C 0.7977(13) 0.8687(16) 0.7197(7) 0.072(9) Uani 1 1 d GU
C32 C 0.8281(12) 0.7542(19) 0.7539(6) 0.083(9) Uani 1 1 d G
H32 H 0.9119 0.7455 0.7697 0.099 Uiso 1 1 calc R
C33 C 0.433(2) 0.823(3) 0.6871(11) 0.074(7) Uani 1 1 d U
C34 C 0.060(2) 1.200(2) 0.5571(9) 0.049(2) Uani 1 1 d U
C35 C -0.0709(12) 1.2136(18) 0.5352(6) 0.048(2) Uani 1 1 d GU
C36 C -0.1624(16) 1.1081(14) 0.5456(7) 0.080(9) Uani 1 1 d GU
H36 H -0.1369 1.0269 0.5649 0.095 Uiso 1 1 calc R
C37 C -0.2920(14) 1.1241(14) 0.5272(7) 0.055(7) Uani 1 1 d GU
C38 C -0.3301(11) 1.2456(17) 0.4983(6) 0.054(6) Uani 1 1 d GU
H38 H -0.4168 1.2563 0.4860 0.065 Uiso 1 1 calc R
C39 C -0.2386(15) 1.3511(14) 0.4879(5) 0.047(2) Uani 1 1 d GU
C40 C -0.1091(13) 1.3351(15) 0.5064(6) 0.048(2) Uani 1 1 d GU
H40 H -0.0479 1.4057 0.4994 0.058 Uiso 1 1 calc R
C41 C -0.2777(18) 1.4643(17) 0.4517(7) 0.037(5) Uani 1 1 d U
N1 N 0.9053(17) 0.1929(19) 0.8719(7) 0.049(3) Uani 1 1 d U
N2 N 1.6188(13) 0.1869(16) 0.8757(6) 0.034(4) Uani 1 1 d U
N3 N 1.2695(19) -0.843(2) 0.6829(8) 0.053(4) Uani 1 1 d U
N4 N 1.2385(18) -0.838(2) 1.0571(7) 0.044(4) Uani 1 1 d U
O1 O 1.1195(15) -0.1626(17) 0.8453(6) 0.050(4) Uani 1 1 d U
O2 O 1.3830(17) -0.1718(17) 0.8971(6) 0.064(5) Uani 1 1 d .
O1W O 0.1146(17) 0.869(2) 0.6713(7) 0.078(6) Uani 1 1 d .
O3 O 1.3152(14) -0.5365(18) 0.8090(6) 0.048(5) Uani 1 1 d .
O2W O 0.3601(15) 1.1363(18) 0.5734(6) 0.056(5) Uani 1 1 d .
O4 O 1.1857(15) -0.5397(18) 0.9405(6) 0.045(5) Uani 1 1 d U
O3W O 0.782(3) 1.240(4) 0.6949(13) 0.071(10) Uani 0.50 1 d PU
O5' O 0.693(2) 0.420(2) 0.7978(8) 0.058(3) Uiso 0.80 1 d PU
O5 O 0.639(5) 0.504(6) 0.833(2) 0.058(3) Uani 0.20 1 d PU
O4W O -0.273(3) 0.763(2) 0.5361(11) 0.059(8) Uani 0.50 1 d P
O6 O 0.8655(12) 0.5319(13) 0.8315(5) 0.059(3) Uiso 1 1 d U
O7 O 0.8896(18) 0.974(2) 0.7112(11) 0.128(10) Uani 1 1 d .
H7 H 0.8569 1.0359 0.6916 0.192 Uiso 1 1 calc R
O8 O 0.4174(15) 0.9072(18) 0.6533(6) 0.043(3) Uani 1 1 d U
O9 O 0.3579(14) 0.6991(16) 0.6948(6) 0.105(5) Uiso 1 1 d .
O10 O 0.0855(15) 1.0982(19) 0.5914(7) 0.049(2) Uani 1 1 d U
O11 O 0.1563(9) 1.2435(11) 0.5284(4) 0.050(2) Uiso 1 1 d U
O12 O -0.3847(19) 1.025(2) 0.5364(8) 0.088(7) Uani 1 1 d .
O13 O -0.363(7) 1.564(9) 0.462(3) 0.11(2) Uani 0.20 1 d PU
O13' O -0.395(2) 1.477(2) 0.4322(9) 0.103(7) Uani 0.80 1 d PU
O14 O -0.219(2) 1.595(3) 0.4520(10) 0.039(7) Uani 0.50 1 d PU
O14' O -0.186(2) 1.543(2) 0.4361(9) 0.035(6) Uani 0.50 1 d PU
Co1 Co 0.7486(5) 0.34259(14) 0.8732(2) 0.0425(5) Uani 1 1 d .
Co2 Co 0.2507(5) 0.9987(5) 0.6225(2) 0.0400(4) Uani 1 1 d .

loop_
_atom_site_aniso_label
_atom_site_aniso_U_11
_atom_site_aniso_U_22
_atom_site_aniso_U_33
_atom_site_aniso_U_23
_atom_site_aniso_U_13
_atom_site_aniso_U_12
C1 0.071(8) 0.071(8) 0.069(8) 0.000(2) 0.003(2) 0.001(2)
C2 0.053(14) 0.058(13) 0.046(11) 0.015(8) 0.004(10) 0.027(10)
C3 0.035(6) 0.035(6) 0.034(6) 0.000(2) 0.002(2) 0.000(2)
C4 0.049(4) 0.047(4) 0.050(4) 0.003(2) 0.005(2) 0.002(2)
C5 0.050(4) 0.045(4) 0.052(4) 0.005(3) 0.005(3) 0.003(3)
C6 0.042(6) 0.040(6) 0.039(6) 0.001(2) 0.001(2) 0.001(2)
C7 0.031(4) 0.029(3) 0.029(3) 0.000(2) 0.000(2) 0.002(2)
C8 0.034(6) 0.031(6) 0.031(6) 0.000(2) 0.001(2) -0.001(2)
C9 0.081(16) 0.053(12) 0.054(14) 0.005(9) 0.005(12) -0.023(11)
C10 0.067(7) 0.067(7) 0.066(7) -0.001(2) 0.004(2) -0.002(2)
C11 0.083(8) 0.081(8) 0.082(8) -0.002(2) 0.003(2) 0.000(2)
C12 0.042(6) 0.043(6) 0.039(6) 0.000(2) 0.002(2) -0.002(2)
C13 0.053(7) 0.052(7) 0.051(7) -0.001(2) 0.002(2) -0.001(2)
C14 0.039(6) 0.038(6) 0.037(6) -0.002(2) -0.001(2) 0.001(2)
C15 0.035(6) 0.035(6) 0.034(6) -0.001(2) 0.001(2) -0.001(2)
C16 0.057(8) 0.057(8) 0.057(8) 0.000(2) 0.002(2) 0.000(2)
C17 0.085(15) 0.092(16) 0.015(10) -0.014(10) -0.009(10) 0.007(12)
C18 0.053(4) 0.054(4) 0.054(4) -0.0041(18) -0.0010(18) 0.0017(18)
C19 0.053(4) 0.054(4) 0.053(4) -0.0036(18) -0.0014(18) 0.0016(18)
C20 0.039(6) 0.038(6) 0.038(6) 0.002(2) 0.000(2) -0.001(2)
C21 0.038(7) 0.037(7) 0.037(7) 0.002(2) 0.001(2) 0.000(2)
C22 0.044(5) 0.045(5) 0.044(5) 0.001(2) 0.000(2) 0.000(2)
C23 0.051(5) 0.051(5) 0.050(5) 0.001(2) 0.001(2) 0.000(2)
C24 0.022(5) 0.024(5) 0.022(5) 0.002(2) 0.001(2) -0.002(2)
C25 0.029(9) 0.045(10) 0.018(8) 0.015(7) -0.011(6) 0.000(7)
C26 0.059(3) 0.058(3) 0.058(3) 0.0035(12) 0.0042(12) 0.0030(12)
C27 0.059(3) 0.058(3) 0.057(3) 0.004(3) 0.004(3) 0.003(3)
C28 0.047(5) 0.048(5) 0.046(5) 0.002(2) 0.001(2) -0.001(2)
C29 0.046(5) 0.047(5) 0.047(5) 0.001(2) 0.002(2) 0.000(2)
C30 0.036(9) 0.026(8) 0.053(11) 0.022(7) 0.002(8) 0.011(7)
C31 0.071(9) 0.072(9) 0.073(9) 0.001(2) 0.003(2) -0.001(2)
C32 0.091(16) 0.110(19) 0.046(12) 0.014(11) -0.016(10) 0.013(13)
C33 0.074(7) 0.074(7) 0.074(7) 0.001(2) 0.002(2) -0.002(2)
C34 0.050(2) 0.050(2) 0.049(2) 0.0005(9) 0.0010(9) 0.0000(9)
C35 0.049(2) 0.049(2) 0.048(2) 0.0012(15) 0.0008(15) 0.0000(15)
C36 0.079(9) 0.080(9) 0.080(9) -0.001(2) 0.002(2) 0.000(2)
C37 0.055(8) 0.054(8) 0.056(8) 0.001(2) 0.002(2) -0.001(2)
C38 0.053(7) 0.054(7) 0.055(7) 0.000(2) 0.001(2) 0.000(2)
C39 0.047(3) 0.047(3) 0.046(3) 0.0017(19) 0.0006(19) 0.0005(19)
C40 0.048(3) 0.049(3) 0.047(3) 0.002(2) 0.000(2) 0.000(2)
C41 0.038(5) 0.036(5) 0.037(5) 0.003(2) 0.000(2) 0.000(2)
N1 0.050(5) 0.045(4) 0.053(5) 0.005(3) 0.005(3) 0.004(3)
N2 0.034(4) 0.033(4) 0.034(4) 0.000(2) 0.001(2) -0.002(2)
N3 0.051(4) 0.054(4) 0.053(4) -0.006(3) -0.001(3) 0.002(3)
N4 0.042(5) 0.045(5) 0.044(5) 0.001(2) 0.001(2) 0.000(2)
O1 0.051(5) 0.050(5) 0.050(5) 0.001(2) 0.002(2) 0.000(2)
O2 0.109(11) 0.056(8) 0.028(6) -0.023(5) 0.032(6) -0.054(7)
O1W 0.049(9) 0.110(15) 0.075(12) 0.025(11) -0.002(9) -0.025(9)
O3 0.027(6) 0.063(9) 0.053(8) -0.040(6) -0.014(5) 0.021(5)
O2W 0.053(10) 0.052(10) 0.062(11) 0.013(8) -0.011(8) -0.001(7)
O4 0.045(5) 0.045(5) 0.045(5) 0.002(2) -0.001(2) -0.001(2)
O3W 0.071(10) 0.071(10) 0.071(10) -0.0001(12) 0.0022(12) -0.0001(12)
O5 0.058(3) 0.058(3) 0.058(3) 0.0119(14) 0.0130(14) 0.0116(14)
O4W 0.107(19) 0.016(10) 0.052(16) 0.020(11) -0.015(14) -0.005(11)
O7 0.047(13) 0.071(15) 0.27(3) 0.048(16) -0.002(15) 0.012(10)
O8 0.044(4) 0.044(4) 0.039(3) 0.001(2) -0.004(2) 0.003(2)
O10 0.050(3) 0.049(3) 0.047(3) 0.0011(16) -0.0007(16) 0.0009(16)
O12 0.075(15) 0.088(15) 0.102(13) 0.000(12) 0.013(12) -0.031(11)
O13 0.11(2) 0.11(2) 0.11(2) 0.000(2) 0.003(2) 0.000(2)
O13' 0.102(7) 0.102(7) 0.103(7) 0.002(2) 0.001(2) 0.000(2)
O14 0.040(7) 0.039(7) 0.038(7) 0.001(2) 0.001(2) -0.001(2)
O14' 0.035(6) 0.035(6) 0.035(6) 0.001(2) 0.001(2) 0.001(2)
Co1 0.0504(10) 0.0313(8) 0.0451(10) -0.001(2) -0.0063(8) 0.001(2)
Co2 0.0474(9) 0.0426(9) 0.0293(8) -0.0053(7) -0.0094(7) 0.0027(8)

loop_
_atom_type_symbol
_atom_type_description
_atom_type_scat_dispersion_real
_atom_type_scat_dispersion_imag
_atom_type_scat_source
C C 0.0033 0.0016 'International Tables Vol C Tables 4.2.6.8 and 6.1.1.4'
H H 0.0000 0.0000 'International Tables Vol C Tables 4.2.6.8 and 6.1.1.4'
N N 0.0061 0.0033 'International Tables Vol C Tables 4.2.6.8 and 6.1.1.4'
O O 0.0106 0.0060 'International Tables Vol C Tables 4.2.6.8 and 6.1.1.4'
Co Co 0.3494 0.9721 'International Tables Vol C Tables 4.2.6.8 and 6.1.1.4'

loop_
_geom_angle_atom_site_label_1
_geom_angle_atom_site_label_2
_geom_angle_atom_site_label_3
_geom_angle
_geom_angle_site_symmetry_1
_geom_angle_site_symmetry_3
N1 C1 C2 122(2) . .
C3 C2 C1 116(2) . .
C2 C3 O1 123(2) . .
C2 C3 C4 116(2) . .
O1 C3 C4 115.3(19) . .
C5 C4 C3 118.4(19) . .
N1 C5 C4 123(2) . .
O1 C6 C7 100.6(14) . .
C8 C7 C14 114(2) . .
C8 C7 C20 117(2) . .
C14 C7 C20 109.6(9) . .
C8 C7 C6 111.7(9) . .
C14 C7 C6 98.1(17) . .
C20 C7 C6 103.7(16) . .
C7 C8 O2 112.6(17) . .
O2 C9 C13 127(2) . .
O2 C9 C10 113(2) . .
C13 C9 C10 116(2) . .
C11 C10 C9 114(2) . .
N2 C11 C10 129(2) . .
C13 C12 N2 129(2) . .
C12 C13 C9 120(3) . .
O3 C14 C7 103.2(16) . .
C16 C15 O3 123(2) . .
C16 C15 C19 120(2) . .
O3 C15 C19 116(2) . .
C15 C16 C17 114(2) . .
N3 C17 C16 125(2) . .
C19 C18 N3 128(2) . .
C18 C19 C15 118(2) . .
O4 C20 C7 114.9(17) . .
O4 C21 C22 117(2) . .
O4 C21 C25 124(2) . .
C22 C21 C25 117(2) . .
C21 C22 C23 120(2) . .
C22 C23 N4 117.0(19) . .
C25 C24 N4 127(2) . .
C24 C25 C21 118(2) . .
O5' C26 O6 130(2) . .
O5' C26 O5 58(3) . .
O6 C26 O5 108(2) . .
O5' C26 C27 124(2) . .
O6 C26 C27 105.5(18) . .
O5 C26 C27 100(2) . .
O5' C26 Co1 57.8(15) . .
O6 C26 Co1 73.0(11) . .
O5 C26 Co1 60(2) . .
C27 C26 Co1 157.1(15) . .
C28 C27 C32 120.0 . .
C28 C27 C26 114.6(15) . .
C32 C27 C26 125.0(15) . .
C29 C28 C27 120.0 . .
C28 C29 C30 120.0 . .
C28 C29 C33 124.3(14) . .
C30 C29 C33 114.6(14) . .
C29 C30 C31 120.0 . .
O7 C31 C32 120.3(14) . .
O7 C31 C30 119.6(14) . .
C32 C31 C30 120.0 . .
C31 C32 C27 120.0 . .
O8 C33 O9 127(2) . .
O8 C33 C29 120(2) . .
O9 C33 C29 104.6(18) . .
O11 C34 O10 116.6(19) . .
O11 C34 C35 119.2(18) . .
O10 C34 C35 118.0(19) . .
C36 C35 C40 120.0 . .
C36 C35 C34 119.7(14) . .
C40 C35 C34 120.2(14) . .
C35 C36 C37 120.0 . .
O12 C37 C36 122.2(14) . .
O12 C37 C38 117.8(14) . .
C36 C37 C38 120.0 . .
C39 C38 C37 120.0 . .
C38 C39 C40 120.0 . .
C38 C39 C41 117.9(13) . .
C40 C39 C41 121.5(13) . .
C39 C40 C35 120.0 . .
O14' C41 O13' 121.7(19) . .
O14' C41 O13 98(4) . .
O13' C41 O13 52(3) . .
O14' C41 O14 31.3(12) . .
O13' C41 O14 108.7(19) . .
O13 C41 O14 70(3) . .
O14' C41 C39 115.3(18) . .
O13' C41 C39 122.7(16) . .
O13 C41 C39 126(4) . .
O14 C41 C39 123.5(18) . .
C5 N1 C1 120(2) . .
C5 N1 Co1 122.3(15) . .
C1 N1 Co1 115.9(16) . .
C12 N2 C11 109.4(19) . .
C12 N2 Co1 125.2(13) . 1_655
C11 N2 Co1 124.1(15) . 1_655
C17 N3 C18 112(2) . .
C17 N3 Co2 121.7(17) . 1_635
C18 N3 Co2 125.4(15) . 1_635
C24 N4 C23 117.2(18) . .
C24 N4 Co2 126.3(15) . 2_655
C23 N4 Co2 115.3(13) . 2_655
C3 O1 C6 114.9(16) . .
C9 O2 C8 119.6(17) . .
C15 O3 C14 117.7(17) . .
C21 O4 C20 118.3(18) . .
C26 O5' O5 79(3) . .
C26 O5' Co1 96.4(18) . .
O5 O5' Co1 74(2) . .
O5' O5 C26 43(2) . .
O5' O5 Co1 69(2) . .
C26 O5 Co1 81(2) . .
C26 O6 Co1 74.0(11) . .
C33 O8 Co2 130.5(17) . .
C34 O10 Co2 136.1(15) . .
O13' O13 C41 63(4) . .
O13' O13 O14 107(6) . .
C41 O13 O14 57(3) . .
O13 O13' C41 66(4) . .
O14' O14 C41 66(3) . .
O14' O14 O13 115(5) . .
C41 O14 O13 53(3) . .
O14' O14 Co1 75(3) . 2_474
C41 O14 Co1 101.3(16) . 2_474
O13 O14 Co1 94(3) . 2_474
O14 O14' C41 83(3) . .
O14 O14' Co1 84(3) . 2_474
C41 O14' Co1 108.6(16) . 2_474
N2 Co1 O14' 126.1(9) 1_455 2_675
N2 Co1 O14 105.8(9) 1_455 2_675
O14' Co1 O14 20.6(7) 2_675 2_675
N2 Co1 O5' 97.2(8) 1_455 .
O14' Co1 O5' 125.9(9) 2_675 .
O14 Co1 O5' 141.9(6) 2_675 .
N2 Co1 O5 101.7(15) 1_455 .
O14' Co1 O5 97.5(18) 2_675 .
O14 Co1 O5 107.6(18) 2_675 .
O5' Co1 O5 36.7(17) . .
N2 Co1 N1 90.9(4) 1_455 .
O14' Co1 N1 97.8(8) 2_675 .
O14 Co1 N1 96.0(9) 2_675 .
O5' Co1 N1 113.9(8) . .
O5 Co1 N1 148.7(16) . .
N2 Co1 O6 155.3(6) 1_455 .
O14' Co1 O6 76.5(8) 2_675 .
O14 Co1 O6 97.1(8) 2_675 .
O5' Co1 O6 58.5(6) . .
O5 Co1 O6 61.8(14) . .
N1 Co1 O6 95.7(6) . .
N2 Co1 C26 123.0(8) 1_455 .
O14' Co1 C26 103.1(9) 2_675 .
O14 Co1 C26 122.2(10) 2_675 .
O5' Co1 C26 25.8(7) . .
O5 Co1 C26 38.6(15) . .
N1 Co1 C26 111.0(8) . .
O6 Co1 C26 33.0(6) . .
O8 Co2 O10 177.9(9) . .
O8 Co2 N3 89.1(8) . 1_475
O10 Co2 N3 89.6(7) . 1_475
O8 Co2 O2W 91.0(7) . .
O10 Co2 O2W 87.3(7) . .
N3 Co2 O2W 85.9(7) 1_475 .
O8 Co2 N4 90.3(7) . 2_454
O10 Co2 N4 90.9(7) . 2_454
N3 Co2 N4 177.1(10) 1_475 2_454
O2W Co2 N4 91.3(7) . 2_454
O8 Co2 O1W 95.7(7) . .
O10 Co2 O1W 85.9(7) . .
N3 Co2 O1W 93.2(8) 1_475 .
O2W Co2 O1W 173.2(9) . .
N4 Co2 O1W 89.6(8) 2_454 .

loop_
_geom_bond_atom_site_label_1
_geom_bond_atom_site_label_2
_geom_bond_distance
_geom_bond_site_symmetry_2
C1 N1 1.30(3) .
C1 C2 1.45(3) .
C2 C3 1.34(3) .
C3 O1 1.34(3) .
C3 C4 1.40(3) .
C4 C5 1.36(2) .
C5 N1 1.24(2) .
C6 O1 1.50(2) .
C6 C7 1.68(3) .
C7 C8 1.33(2) .
C7 C14 1.49(3) .
C7 C20 1.60(3) .
C8 O2 1.36(2) .
C9 O2 1.34(3) .
C9 C13 1.39(3) .
C9 C10 1.47(3) .
C10 C11 1.37(3) .
C11 N2 1.37(3) .
C12 C13 1.29(3) .
C12 N2 1.36(2) .
C14 O3 1.47(2) .
C15 C16 1.32(3) .
C15 O3 1.38(3) .
C15 C19 1.41(3) .
C16 C17 1.59(3) .
C17 N3 1.25(3) .
C18 C19 1.32(3) .
C18 N3 1.38(3) .
C20 O4 1.38(2) .
C21 O4 1.32(3) .
C21 C22 1.32(3) .
C21 C25 1.43(3) .
C22 C23 1.39(3) .
C23 N4 1.39(2) .
C24 C25 1.22(3) .
C24 N4 1.31(2) .
C26 O5' 1.05(3) .
C26 O6 1.36(2) .
C26 O5 1.51(6) .
C26 C27 1.62(2) .
C26 Co1 2.40(2) .
C27 C28 1.3900 .
C27 C32 1.3900 .
C28 C29 1.3900 .
C29 C30 1.3900 .
C29 C33 1.59(3) .
C30 C31 1.3900 .
C31 O7 1.38(2) .
C31 C32 1.3900 .
C33 O8 1.15(3) .
C33 O9 1.41(3) .
C34 O11 1.29(2) .
C34 O10 1.30(3) .
C34 C35 1.43(2) .
C35 C36 1.3900 .
C35 C40 1.3900 .
C36 C37 1.3900 .
C37 O12 1.35(2) .
C37 C38 1.3900 .
C38 C39 1.3900 .
C39 C40 1.3900 .
C39 C41 1.43(2) .
C41 O14' 1.26(3) .
C41 O13' 1.28(3) .
C41 O13 1.31(8) .
C41 O14 1.37(3) .
N1 Co1 2.129(17) .
N2 Co1 1.975(15) 1_655
N3 Co2 2.10(2) 1_635
N4 Co2 2.200(19) 2_655
O1W Co2 2.225(18) .
O2W Co2 2.110(16) .
O5' O5 1.31(6) .
O5' Co1 2.04(2) .
O5 Co1 2.11(5) .
O6 Co1 2.388(13) .
O8 Co2 2.027(17) .
O10 Co2 2.050(18) .
O13 O13' 1.13(8) .
O13 O14 1.53(7) .
O14 O14' 0.72(3) .
O14 Co1 2.03(2) 2_474
O14' Co1 1.98(2) 2_474
Co1 N2 1.975(15) 1_455
Co1 O14' 1.98(2) 2_675
Co1 O14 2.03(2) 2_675
Co2 N3 2.10(2) 1_475
Co2 N4 2.200(19) 2_454
